data_7235796
loop_
_publ_author_name
'Barman, Samir'
'Khutia, Anupam'
'Koitz, Ralph'
'Blacque, Olivier'
'Furukawa, Hiroyasu'
'Iannuzzi, Marcella'
'Yaghi, Omar M.'
'Janiak, Christoph'
'Hutter, J\"urg'
'Berke, Heinz'

_publ_section_title
;
 Synthesis and hydrogen adsorption properties of internally polarized
 2,6-azulenedicarboxylate based metal--organic frameworks
;
_journal_issue 44
_journal_name_full 'J. Mater. Chem. A'
_journal_page_first 18823
_journal_paper_doi 10.1039/C4TA04393F
_journal_volume 2
_journal_year 2014
_chemical_formula_moiety ' 4(C36 H18 O13 Zn4), 4(C3 H7 N O), 4(C5 H9 N O), 13(H2 O)'
_chemical_formula_sum 'C320 H234 N8 O125 Zn32'
_chemical_formula_weight 8282.98
_space_group_IT_number 225
_space_group_name_Hall '-F 4 2 3'
_space_group_name_H-M_alt 'F m -3 m'
_symmetry_cell_setting cubic
_symmetry_space_group_name_Hall '-F 4 2 3'
_symmetry_space_group_name_H-M 'F m -3 m'
_atom_sites_solution_hydrogens geom
_atom_sites_solution_primary direct
_atom_sites_solution_secondary difmap
_audit_creation_method SHELXL-2013
_cell_angle_alpha 90.00
_cell_angle_beta 90.00
_cell_angle_gamma 90.00
_cell_formula_units_Z 1
_cell_length_a 30.5557(17)
_cell_length_b 30.5557(17)
_cell_length_c 30.5557(17)
_cell_measurement_reflns_used 709
_cell_measurement_temperature 183(2)
_cell_measurement_theta_max 27.8
_cell_measurement_theta_min 2.7
_cell_volume 28528(3)
_computing_cell_refinement
;
CrysAlisPro, Version 1.171.33.55 (Oxford Diffraction, 2010).
;
_computing_data_collection
;
CrysAlisPro, Version 1.171.33.55 (Oxford Diffraction, 2010).
;
_computing_data_reduction
;
CrysAlisPro, Version 1.171.33.55 (Oxford Diffraction, 2010).
;
_computing_molecular_graphics
; ORTEP-3 for Windows.
  Farrugia, L. J. (1997). J. Appl. Cryst. 30, 565.
;
_computing_publication_material
; WinGX -- Farrugia, L. J. (1999). J. Appl. Cryst. 32, 837-838.
 SHELXL97 -- Sheldrick, G. M (2008). Acta Cryst. A64, 112-122.
 PLATON for Windows -- Spek, A. L. (2003). J. Appl. Cryst. 36, 7-13. 
;
_computing_structure_refinement
; SHELXL97. Program for crystal structure refinement.
  Sheldrick, G.M. (2008). Acta Cryst. A64, 112-122.
  SQUEEZE/PLATON -- Spek, A. L. (2003). J. Appl. Cryst. 36, 7-13.
;
_computing_structure_solution
; SHELXS97. Program for Crystal Structure solution.
  Sheldrick, G.M. (2008). Acta Cryst. A64, 112-122.  
;
_diffrn_ambient_temperature 183(2)
_diffrn_detector_area_resol_mean 10.4498
_diffrn_measured_fraction_theta_full 0.996
_diffrn_measured_fraction_theta_max 0.996
_diffrn_measurement_device_type 'Xcalibur, Ruby'
_diffrn_measurement_method 'omega scans'
_diffrn_radiation_monochromator graphite
_diffrn_radiation_source 'Enhance (Mo) X-ray Source'
_diffrn_radiation_type MoK\a
_diffrn_radiation_wavelength 0.71073
_diffrn_reflns_av_R_equivalents 0.1979
_diffrn_reflns_av_sigmaI/netI 0.1335
_diffrn_reflns_limit_h_max 28
_diffrn_reflns_limit_h_min -16
_diffrn_reflns_limit_k_max 34
_diffrn_reflns_limit_k_min -36
_diffrn_reflns_limit_l_max 36
_diffrn_reflns_limit_l_min -21
_diffrn_reflns_number 13859
_diffrn_reflns_theta_full 25.35
_diffrn_reflns_theta_max 25.35
_diffrn_reflns_theta_min 2.91
_diffrn_standards_number 0
_exptl_absorpt_coefficient_mu 0.686
_exptl_absorpt_correction_T_max 0.481
_exptl_absorpt_correction_T_min 0.326
_exptl_absorpt_correction_type analytical
_exptl_absorpt_process_details
;
CrysAlisPro, Version 1.171.35.11 (Oxford Diffraction, 2010)
Analytical numeric absorption correction using a multifaceted crystal
model based on expressions derived by R.C. Clark & J.S. Reid.
(Clark, R. C. & Reid, J. S. (1995). Acta Cryst. A51, 887-897)
;
_exptl_crystal_colour violet
_exptl_crystal_density_diffrn 0.482
_exptl_crystal_description parallelepiped
_exptl_crystal_F_000 4170
_exptl_crystal_size_max 0.18
_exptl_crystal_size_mid 0.17
_exptl_crystal_size_min 0.10
_platon_squeeze_details
;
The unit cell contains 4 DMF, 4 NMP and 13 water solvent molecules (3920
 electrons) which have been treated as a diffuse contribution to the overall
 scattering without specific atom positions by SQUEEZE/PLATON.
;
_refine_diff_density_max 1.888
_refine_diff_density_min -1.934
_refine_diff_density_rms 0.139
_refine_ls_extinction_method none
_refine_ls_goodness_of_fit_ref 1.123
_refine_ls_hydrogen_treatment constr
_refine_ls_matrix_type full
_refine_ls_number_parameters 37
_refine_ls_number_reflns 1353
_refine_ls_number_restraints 39
_refine_ls_restrained_S_all 1.147
_refine_ls_R_factor_all 0.2245
_refine_ls_R_factor_gt 0.1443
_refine_ls_shift/su_max 0.000
_refine_ls_shift/su_mean 0.000
_refine_ls_structure_factor_coef Fsqd
_refine_ls_weighting_details 'w=1/[\s^2^(Fo^2^)+(0.2000P)^2^] where P=(Fo^2^+2Fc^2^)/3'
_refine_ls_weighting_scheme calc
_refine_ls_wR_factor_gt 0.3390
_refine_ls_wR_factor_ref 0.3752
_reflns_number_gt 744
_reflns_number_total 1353
_reflns_threshold_expression >2sigma(I)
_cod_data_source_file c4ta04393f2.cif
_cod_data_source_block MOF650_ccdc922543
_cod_database_code 7235796

loop_
_symmetry_equiv_pos_as_xyz
'x, y, z'
'x, -y, -z'
'-x, -y, z'
'-x, y, -z'
'-y, x, z'
'y, x, -z'
'y, -x, z'
'-y, -x, -z'
'y, z, x'
'-y, -z, x'
'y, -z, -x'
'-y, z, -x'
'-z, y, x'
'-z, -y, -x'
'z, -y, x'
'z, y, -x'
'z, x, y'
'-z, x, -y'
'-z, -x, y'
'z, -x, -y'
'-x, -z, -y'
'-x, z, y'
'x, -z, y'
'x, z, -y'
'x, y+1/2, z+1/2'
'x, -y+1/2, -z+1/2'
'-x, -y+1/2, z+1/2'
'-x, y+1/2, -z+1/2'
'-y, x+1/2, z+1/2'
'y, x+1/2, -z+1/2'
'y, -x+1/2, z+1/2'
'-y, -x+1/2, -z+1/2'
'y, z+1/2, x+1/2'
'-y, -z+1/2, x+1/2'
'y, -z+1/2, -x+1/2'
'-y, z+1/2, -x+1/2'
'-z, y+1/2, x+1/2'
'-z, -y+1/2, -x+1/2'
'z, -y+1/2, x+1/2'
'z, y+1/2, -x+1/2'
'z, x+1/2, y+1/2'
'-z, x+1/2, -y+1/2'
'-z, -x+1/2, y+1/2'
'z, -x+1/2, -y+1/2'
'-x, -z+1/2, -y+1/2'
'-x, z+1/2, y+1/2'
'x, -z+1/2, y+1/2'
'x, z+1/2, -y+1/2'
'x+1/2, y, z+1/2'
'x+1/2, -y, -z+1/2'
'-x+1/2, -y, z+1/2'
'-x+1/2, y, -z+1/2'
'-y+1/2, x, z+1/2'
'y+1/2, x, -z+1/2'
'y+1/2, -x, z+1/2'
'-y+1/2, -x, -z+1/2'
'y+1/2, z, x+1/2'
'-y+1/2, -z, x+1/2'
'y+1/2, -z, -x+1/2'
'-y+1/2, z, -x+1/2'
'-z+1/2, y, x+1/2'
'-z+1/2, -y, -x+1/2'
'z+1/2, -y, x+1/2'
'z+1/2, y, -x+1/2'
'z+1/2, x, y+1/2'
'-z+1/2, x, -y+1/2'
'-z+1/2, -x, y+1/2'
'z+1/2, -x, -y+1/2'
'-x+1/2, -z, -y+1/2'
'-x+1/2, z, y+1/2'
'x+1/2, -z, y+1/2'
'x+1/2, z, -y+1/2'
'x+1/2, y+1/2, z'
'x+1/2, -y+1/2, -z'
'-x+1/2, -y+1/2, z'
'-x+1/2, y+1/2, -z'
'-y+1/2, x+1/2, z'
'y+1/2, x+1/2, -z'
'y+1/2, -x+1/2, z'
'-y+1/2, -x+1/2, -z'
'y+1/2, z+1/2, x'
'-y+1/2, -z+1/2, x'
'y+1/2, -z+1/2, -x'
'-y+1/2, z+1/2, -x'
'-z+1/2, y+1/2, x'
'-z+1/2, -y+1/2, -x'
'z+1/2, -y+1/2, x'
'z+1/2, y+1/2, -x'
'z+1/2, x+1/2, y'
'-z+1/2, x+1/2, -y'
'-z+1/2, -x+1/2, y'
'z+1/2, -x+1/2, -y'
'-x+1/2, -z+1/2, -y'
'-x+1/2, z+1/2, y'
'x+1/2, -z+1/2, y'
'x+1/2, z+1/2, -y'
'-x, -y, -z'
'-x, y, z'
'x, y, -z'
'x, -y, z'
'y, -x, -z'
'-y, -x, z'
'-y, x, -z'
'y, x, z'
'-y, -z, -x'
'y, z, -x'
'-y, z, x'
'y, -z, x'
'z, -y, -x'
'z, y, x'
'-z, y, -x'
'-z, -y, x'
'-z, -x, -y'
'z, -x, y'
'z, x, -y'
'-z, x, y'
'x, z, y'
'x, -z, -y'
'-x, z, -y'
'-x, -z, y'
'-x, -y+1/2, -z+1/2'
'-x, y+1/2, z+1/2'
'x, y+1/2, -z+1/2'
'x, -y+1/2, z+1/2'
'y, -x+1/2, -z+1/2'
'-y, -x+1/2, z+1/2'
'-y, x+1/2, -z+1/2'
'y, x+1/2, z+1/2'
'-y, -z+1/2, -x+1/2'
'y, z+1/2, -x+1/2'
'-y, z+1/2, x+1/2'
'y, -z+1/2, x+1/2'
'z, -y+1/2, -x+1/2'
'z, y+1/2, x+1/2'
'-z, y+1/2, -x+1/2'
'-z, -y+1/2, x+1/2'
'-z, -x+1/2, -y+1/2'
'z, -x+1/2, y+1/2'
'z, x+1/2, -y+1/2'
'-z, x+1/2, y+1/2'
'x, z+1/2, y+1/2'
'x, -z+1/2, -y+1/2'
'-x, z+1/2, -y+1/2'
'-x, -z+1/2, y+1/2'
'-x+1/2, -y, -z+1/2'
'-x+1/2, y, z+1/2'
'x+1/2, y, -z+1/2'
'x+1/2, -y, z+1/2'
'y+1/2, -x, -z+1/2'
'-y+1/2, -x, z+1/2'
'-y+1/2, x, -z+1/2'
'y+1/2, x, z+1/2'
'-y+1/2, -z, -x+1/2'
'y+1/2, z, -x+1/2'
'-y+1/2, z, x+1/2'
'y+1/2, -z, x+1/2'
'z+1/2, -y, -x+1/2'
'z+1/2, y, x+1/2'
'-z+1/2, y, -x+1/2'
'-z+1/2, -y, x+1/2'
'-z+1/2, -x, -y+1/2'
'z+1/2, -x, y+1/2'
'z+1/2, x, -y+1/2'
'-z+1/2, x, y+1/2'
'x+1/2, z, y+1/2'
'x+1/2, -z, -y+1/2'
'-x+1/2, z, -y+1/2'
'-x+1/2, -z, y+1/2'
'-x+1/2, -y+1/2, -z'
'-x+1/2, y+1/2, z'
'x+1/2, y+1/2, -z'
'x+1/2, -y+1/2, z'
'y+1/2, -x+1/2, -z'
'-y+1/2, -x+1/2, z'
'-y+1/2, x+1/2, -z'
'y+1/2, x+1/2, z'
'-y+1/2, -z+1/2, -x'
'y+1/2, z+1/2, -x'
'-y+1/2, z+1/2, x'
'y+1/2, -z+1/2, x'
'z+1/2, -y+1/2, -x'
'z+1/2, y+1/2, x'
'-z+1/2, y+1/2, -x'
'-z+1/2, -y+1/2, x'
'-z+1/2, -x+1/2, -y'
'z+1/2, -x+1/2, y'
'z+1/2, x+1/2, -y'
'-z+1/2, x+1/2, y'
'x+1/2, z+1/2, y'
'x+1/2, -z+1/2, -y'
'-x+1/2, z+1/2, -y'
'-x+1/2, -z+1/2, y'

loop_
_atom_site_label
_atom_site_type_symbol
_atom_site_fract_x
_atom_site_fract_y
_atom_site_fract_z
_atom_site_U_iso_or_equiv
_atom_site_adp_type
_atom_site_occupancy
_atom_site_site_symmetry_order
_atom_site_calc_flag
_atom_site_refinement_flags_posn
_atom_site_refinement_flags_adp
_atom_site_refinement_flags_occupancy
O1 O 0.2500 0.2500 0.2500 0.025(5) Uani 1 24 d S T P
O2 O 0.2763(2) 0.2763(2) 0.1519(3) 0.087(3) Uani 1 2 d S TU P
C1 C 0.2500 0.2500 0.1388(4) 0.088(4) Uani 1 4 d DS TU P
C2 C 0.2500 0.2500 0.0894(3) 0.089(4) Uani 1 4 d DS TU P
C3 C 0.2766(2) 0.2766(2) 0.0633(2) 0.094(4) Uani 1 2 d DS TU P
H3 H 0.2970 0.2970 0.0728 0.122 Uiso 1 2 calc R U P
C4 C 0.26619(11) 0.26619(11) 0.0193(3) 0.103(6) Uani 0.5 2 d DS TU P
C5 C 0.2819(4) 0.2819(4) -0.01932(19) 0.108(7) Uani 0.5 2 d DS TU P
H5 H 0.3030 0.3030 -0.0140 0.129 Uiso 0.5 2 calc R U P
Zn1 Zn 0.28659(4) 0.28659(4) 0.21341(4) 0.0423(9) Uani 1 6 d S T P

loop_
_atom_site_aniso_label
_atom_site_aniso_U_11
_atom_site_aniso_U_22
_atom_site_aniso_U_33
_atom_site_aniso_U_23
_atom_site_aniso_U_13
_atom_site_aniso_U_12
O1 0.025(5) 0.025(5) 0.025(5) 0.000 0.000 0.000
O2 0.101(4) 0.101(4) 0.059(5) -0.002(3) -0.002(3) -0.043(5)
C1 0.100(6) 0.100(6) 0.064(7) 0.000 0.000 -0.060(7)
C2 0.102(6) 0.102(6) 0.063(7) 0.000 0.000 -0.056(8)
C3 0.111(6) 0.111(6) 0.060(7) 0.006(4) 0.006(4) -0.051(7)
C4 0.119(8) 0.119(8) 0.070(8) 0.005(5) 0.005(5) -0.062(10)
C5 0.125(10) 0.125(10) 0.073(11) -0.001(6) -0.001(6) -0.060(12)
Zn1 0.0423(9) 0.0423(9) 0.0423(9) 0.0058(6) 0.0058(6) -0.0058(6)

loop_
_atom_type_symbol
_atom_type_description
_atom_type_scat_dispersion_real
_atom_type_scat_dispersion_imag
_atom_type_scat_source
C C 0.0033 0.0016 'International Tables Vol C Tables 4.2.6.8 and 6.1.1.4'
H H 0.0000 0.0000 'International Tables Vol C Tables 4.2.6.8 and 6.1.1.4'
O O 0.0106 0.0060 'International Tables Vol C Tables 4.2.6.8 and 6.1.1.4'
Zn Zn 0.2839 1.4301 'International Tables Vol C Tables 4.2.6.8 and 6.1.1.4'
N N 0.0061 0.0033 'International Tables Vol C Tables 4.2.6.8 and 6.1.1.4'

loop_
_geom_angle_atom_site_label_1
_geom_angle_atom_site_label_2
_geom_angle_atom_site_label_3
_geom_angle
_geom_angle_site_symmetry_1
_geom_angle_site_symmetry_3
Zn1 O1 Zn1 109.471(1) . 75
Zn1 O1 Zn1 109.5 . 52
Zn1 O1 Zn1 109.5 75 52
Zn1 O1 Zn1 109.5 . 26
Zn1 O1 Zn1 109.5 75 26
Zn1 O1 Zn1 109.5 52 26
C1 O2 Zn1 122.6(9) . .
O2 C1 O2 141.3(14) . 75
O2 C1 C2 109.4(7) . .
O2 C1 C2 109.3(7) 75 .
C3 C2 C3 110.3(9) . 75
C3 C2 C1 124.8(4) . .
C3 C2 C1 124.8(4) 75 .
C2 C3 C4 106.4(7) . .
C2 C3 H3 126.8 . .
C4 C3 H3 126.8 . .
C4 C4 C5 29.8(8) 99 .
C4 C4 C4 90.000(1) 99 75
C5 C4 C4 119.8(8) . 75
C4 C4 C3 161.6(4) 99 .
C5 C4 C3 131.7(9) . .
C4 C4 C3 108.4(4) 75 .
C4 C4 C4 49.9(5) 99 169
C5 C4 C4 79.7(12) . 169
C4 C4 C4 40.1(5) 75 169
C3 C4 C4 148.6(8) . 169
C4 C5 C3 140.5(17) . 99
C4 C5 H5 109.7 . .
C3 C5 H5 109.7 99 .
O2 Zn1 O2 106.8(3) . 159
O2 Zn1 O2 106.8(3) . 35
O2 Zn1 O2 106.8(3) 159 35
O2 Zn1 O1 112.0(3) . .
O2 Zn1 O1 112.0(3) 159 .
O2 Zn1 O1 112.0(3) 35 .

loop_
_geom_bond_atom_site_label_1
_geom_bond_atom_site_label_2
_geom_bond_distance
_geom_bond_site_symmetry_2
O1 Zn1 1.936(2) .
O1 Zn1 1.937(2) 75
O1 Zn1 1.937(2) 52
O1 Zn1 1.937(2) 26
O2 C1 1.206(9) .
O2 Zn1 1.931(9) .
C1 O2 1.206(9) 75
C1 C2 1.510(9) .
C2 C3 1.399(8) .
C2 C3 1.399(8) 75
C3 C4 1.416(8) .
C3 H3 0.9300 .
C4 C4 1.18(2) 99
C4 C5 1.360(8) .
C4 C4 1.400(10) 75
C4 C4 1.830(15) 169
C5 C3 1.362(8) 99
C5 H5 0.9300 .
Zn1 O2 1.931(9) 159
Zn1 O2 1.931(9) 35
